data_4328982
loop_
_publ_author_name
'Sankarasekaran Shanmugaraju'
'Vaishali Vajpayee'
'Sunmi Lee'
'Ki-Whan Chi'
'Peter J. Stang'
'Partha Sarathi Mukherjee'

_publ_section_title
;
 Coordination-Driven Self-Assembly of 2D-Metallamacrocycles Using a New
 Carbazole-Based Dipyridyl Donor: Synthesis, Characterization, and C60
 Binding Study
;
_journal_name_full 'Inorganic Chemistry'
_journal_page_first 4817
_journal_page_last 4823
_journal_paper_doi 10.1021/ic300199j
_journal_volume 51
_journal_year 2012
_chemical_formula_moiety 'C120 H86 Fe2 N6 P4 Pd2, C4 H10 O, 2(C F3 O3 S), C H3 N O2'
_chemical_formula_sum 'C127 H99 F6 Fe2 N7 O9 P4 Pd2 S2'
_chemical_formula_weight 2493.66
_chemical_name_systematic
; 
 ? 
;
_space_group_IT_number 2
_symmetry_cell_setting triclinic
_symmetry_space_group_name_Hall '-P 1'
_symmetry_space_group_name_H-M 'P -1'
_atom_sites_solution_hydrogens geom
_atom_sites_solution_primary direct
_atom_sites_solution_secondary difmap
_audit_creation_method SHELXL-97
_cell_angle_alpha 86.38(3)
_cell_angle_beta 85.86(3)
_cell_angle_gamma 68.50(3)
_cell_formula_units_Z 2
_cell_length_a 16.949(3)
_cell_length_b 17.562(4)
_cell_length_c 24.895(5)
_cell_measurement_reflns_used 22274
_cell_measurement_temperature 100(2)
_cell_measurement_theta_max 29.32
_cell_measurement_theta_min 1.58
_cell_volume 6871(3)
_computing_cell_refinement HKL2000
_computing_data_collection 'ADSC Quantum-210 ADX Program'
_computing_data_reduction HKL2000
_computing_molecular_graphics 'Diamond 3.1'
_computing_publication_material 'Diamond 3.1'
_computing_structure_refinement 'SHELXL-97 (Sheldrick, 1997)'
_computing_structure_solution 'SHELXS-97 (Sheldrick, 1990)'
_diffrn_ambient_temperature 100(2)
_diffrn_detector_area_resol_mean 0
_diffrn_measured_fraction_theta_full 0.899
_diffrn_measured_fraction_theta_max 0.638
_diffrn_measurement_device_type 'CCD area detector'
_diffrn_measurement_method 'omega scan'
_diffrn_radiation_monochromator 'Si(111) double crystal monochromator'
_diffrn_radiation_source 'bending magnet 6B MX beamline'
_diffrn_radiation_type synchrotron
_diffrn_radiation_wavelength 0.90000
_diffrn_reflns_av_R_equivalents 0.0183
_diffrn_reflns_av_sigmaI/netI 0.0360
_diffrn_reflns_limit_h_max 17
_diffrn_reflns_limit_h_min -16
_diffrn_reflns_limit_k_max 17
_diffrn_reflns_limit_k_min -17
_diffrn_reflns_limit_l_max 24
_diffrn_reflns_limit_l_min -25
_diffrn_reflns_number 22274
_diffrn_reflns_theta_full 25.00
_diffrn_reflns_theta_max 26.00
_diffrn_reflns_theta_min 1.58
_diffrn_standards_decay_% 0
_diffrn_standards_interval_count 0
_diffrn_standards_interval_time 0
_diffrn_standards_number 0
_exptl_absorpt_coefficient_mu 1.130
_exptl_absorpt_correction_T_max 0.8954
_exptl_absorpt_correction_T_min 0.7280
_exptl_absorpt_correction_type multi-scan
_exptl_absorpt_process_details HKL2000
_exptl_crystal_colour darkbrown
_exptl_crystal_density_diffrn 1.205
_exptl_crystal_description blockshape
_exptl_crystal_F_000 2544
_exptl_crystal_size_max 0.30
_exptl_crystal_size_mid 0.10
_exptl_crystal_size_min 0.10
_refine_diff_density_max 0.871
_refine_diff_density_min -0.758
_refine_diff_density_rms 0.083
_refine_ls_extinction_method none
_refine_ls_goodness_of_fit_ref 1.062
_refine_ls_hydrogen_treatment constr
_refine_ls_matrix_type full
_refine_ls_number_parameters 1422
_refine_ls_number_reflns 11828
_refine_ls_number_restraints 101
_refine_ls_restrained_S_all 1.072
_refine_ls_R_factor_all 0.0920
_refine_ls_R_factor_gt 0.0774
_refine_ls_shift/su_max 0.001
_refine_ls_shift/su_mean 0.000
_refine_ls_structure_factor_coef Fsqd
_refine_ls_weighting_details 'calc w=1/[\s^2^(Fo^2^)+(0.1901P)^2^+0.0000P] where P=(Fo^2^+2Fc^2^)/3'
_refine_ls_weighting_scheme calc
_refine_ls_wR_factor_gt 0.2297
_refine_ls_wR_factor_ref 0.2431
_reflns_number_gt 8691
_reflns_number_total 11828
_reflns_threshold_expression >2sigma(I)
_cod_data_source_file ic300199j_si_002_2.cif
_cod_data_source_block Complex2a_m
_cod_original_cell_volume 6871(2)
_cod_database_code 4328982

loop_
_symmetry_equiv_pos_as_xyz
'x, y, z'
'-x, -y, -z'

loop_
_atom_site_label
_atom_site_type_symbol
_atom_site_fract_x
_atom_site_fract_y
_atom_site_fract_z
_atom_site_U_iso_or_equiv
_atom_site_adp_type
_atom_site_occupancy
_atom_site_symmetry_multiplicity
_atom_site_calc_flag
_atom_site_refinement_flags
Pd1 Pd 0.51730(4) 0.51083(4) 0.22628(3) 0.0933(3) Uani 1 1 d .
Pd2 Pd -0.63470(4) 1.05267(4) 0.25986(3) 0.0974(3) Uani 1 1 d .
Fe1 Fe -0.84165(10) 1.28312(10) 0.26796(6) 0.1194(6) Uani 1 1 d .
Fe2 Fe 0.69596(9) 0.62947(8) 0.21450(5) 0.0965(5) Uani 1 1 d .
P1 P 0.60256(16) 0.52287(16) 0.15235(10) 0.0964(8) Uani 1 1 d .
P2 P -0.69982(16) 1.14270(16) 0.19158(10) 0.0987(8) Uani 1 1 d .
P3 P -0.73034(18) 1.10730(17) 0.33071(11) 0.1103(9) Uani 1 1 d .
P4 P 0.59497(18) 0.52910(17) 0.29248(10) 0.1028(8) Uani 1 1 d .
N1A N -0.5454(5) 0.9861(5) 0.2008(3) 0.093(2) Uani 1 1 d .
N2A N -0.0898(5) 0.5798(5) -0.0840(3) 0.106(2) Uani 1 1 d .
H2AA H -0.0961 0.5539 -0.1116 0.128 Uiso 1 1 calc R
N3A N 0.4301(5) 0.5058(6) 0.1714(3) 0.093(2) Uani 1 1 d .
N1B N -0.5609(6) 0.9671(6) 0.3137(3) 0.100(2) Uani 1 1 d .
N2B N -0.1157(5) 0.4075(5) 0.5019(3) 0.101(2) Uani 1 1 d .
H2BA H -0.1219 0.3698 0.5250 0.121 Uiso 1 1 calc R
N3B N 0.4306(5) 0.4929(5) 0.2848(3) 0.096(2) Uani 1 1 d .
C1A C -0.4727(7) 0.9994(6) 0.1896(4) 0.104(3) Uani 1 1 d .
H1AA H -0.4642 1.0415 0.2078 0.124 Uiso 1 1 calc R
C2A C -0.5579(6) 0.9283(6) 0.1754(4) 0.095(3) Uani 1 1 d .
H2AB H -0.6084 0.9173 0.1835 0.113 Uiso 1 1 calc R
C3A C -0.4086(6) 0.9546(6) 0.1527(4) 0.103(3) Uani 1 1 d .
H3AA H -0.3562 0.9628 0.1476 0.124 Uiso 1 1 calc R
C4A C -0.4998(7) 0.8840(6) 0.1374(4) 0.105(3) Uani 1 1 d .
H4AA H -0.5106 0.8426 0.1198 0.126 Uiso 1 1 calc R
C5A C -0.4256(6) 0.8982(6) 0.1242(4) 0.093(3) Uani 1 1 d .
C6A C -0.3643(6) 0.8499(6) 0.0851(4) 0.097(3) Uani 1 1 d .
C7A C -0.3150(6) 0.8063(6) 0.0531(4) 0.098(3) Uani 1 1 d .
C8A C -0.2587(6) 0.7513(6) 0.0164(4) 0.091(2) Uani 1 1 d .
C9A C -0.2911(6) 0.7205(6) -0.0246(4) 0.106(3) Uani 1 1 d .
H9AA H -0.3508 0.7385 -0.0272 0.127 Uiso 1 1 calc R
C10A C -0.1734(7) 0.7269(5) 0.0188(3) 0.096(3) Uani 1 1 d .
H10A H -0.1507 0.7496 0.0447 0.115 Uiso 1 1 calc R
C11A C -0.2380(6) 0.6641(6) -0.0618(4) 0.100(3) Uani 1 1 d .
H11A H -0.2604 0.6445 -0.0895 0.119 Uiso 1 1 calc R
C12A C -0.1163(6) 0.6677(6) -0.0168(4) 0.095(3) Uani 1 1 d .
C13A C -0.1539(7) 0.6398(6) -0.0559(4) 0.100(3) Uani 1 1 d .
C14A C -0.0281(6) 0.6226(6) -0.0202(4) 0.095(3) Uani 1 1 d .
C15A C -0.0142(6) 0.5680(6) -0.0607(4) 0.089(2) Uani 1 1 d .
C16A C 0.0365(7) 0.6175(5) 0.0113(4) 0.093(3) Uani 1 1 d .
H16A H 0.0271 0.6535 0.0400 0.112 Uiso 1 1 calc R
C17A C 0.0635(7) 0.5067(8) -0.0724(4) 0.114(3) Uani 1 1 d .
H17A H 0.0702 0.4692 -0.0998 0.137 Uiso 1 1 calc R
C18A C 0.1170(7) 0.5580(7) 0.0004(4) 0.105(3) Uani 1 1 d .
C19A C 0.1294(7) 0.5028(6) -0.0431(4) 0.109(3) Uani 1 1 d .
H19A H 0.1843 0.4634 -0.0510 0.130 Uiso 1 1 calc R
C20A C 0.1828(8) 0.5457(6) 0.0347(5) 0.110(3) Uani 1 1 d .
C21A C 0.2406(7) 0.5318(6) 0.0649(4) 0.102(3) Uani 1 1 d .
C22A C 0.3048(7) 0.5223(7) 0.1026(4) 0.105(3) Uani 1 1 d .
C23A C 0.3028(7) 0.5876(6) 0.1302(4) 0.104(3) Uani 1 1 d .
H23A H 0.2577 0.6390 0.1265 0.125 Uiso 1 1 calc R
C24A C 0.3714(7) 0.4463(7) 0.1107(4) 0.104(3) Uani 1 1 d .
H24A H 0.3753 0.3996 0.0918 0.124 Uiso 1 1 calc R
C25A C 0.3674(8) 0.5775(7) 0.1635(4) 0.109(3) Uani 1 1 d .
H25A H 0.3674 0.6235 0.1816 0.130 Uiso 1 1 calc R
C26A C 0.4292(7) 0.4424(7) 0.1463(4) 0.108(3) Uani 1 1 d .
H26A H 0.4720 0.3906 0.1538 0.129 Uiso 1 1 calc R
C1B C -0.5772(7) 0.9002(8) 0.3319(4) 0.101(3) Uani 1 1 d .
H1BA H -0.6295 0.8968 0.3232 0.121 Uiso 1 1 calc R
C2B C -0.4842(8) 0.9684(7) 0.3251(4) 0.104(3) Uani 1 1 d .
H2BB H -0.4710 1.0154 0.3143 0.124 Uiso 1 1 calc R
C3B C -0.5261(9) 0.8393(8) 0.3610(5) 0.113(3) Uani 1 1 d .
H3BA H -0.5442 0.7964 0.3750 0.135 Uiso 1 1 calc R
C4B C -0.4264(8) 0.9056(8) 0.3512(5) 0.114(3) Uani 1 1 d .
H4BA H -0.3720 0.9075 0.3560 0.137 Uiso 1 1 calc R
C5B C -0.4450(7) 0.8371(7) 0.3715(4) 0.103(3) Uani 1 1 d .
C6B C -0.3833(7) 0.7645(8) 0.3994(4) 0.101(3) Uani 1 1 d .
C7B C -0.3385(8) 0.7028(8) 0.4156(4) 0.104(3) Uani 1 1 d .
C8B C -0.2844(6) 0.6270(7) 0.4383(4) 0.103(3) Uani 1 1 d .
C9B C -0.3198(6) 0.5796(8) 0.4741(4) 0.106(3) Uani 1 1 d .
H9BA H -0.3790 0.6002 0.4831 0.127 Uiso 1 1 calc R
C10B C -0.1960(6) 0.5994(6) 0.4261(4) 0.095(3) Uani 1 1 d .
H10B H -0.1717 0.6323 0.4042 0.114 Uiso 1 1 calc R
C11B C -0.2693(7) 0.5041(8) 0.4959(4) 0.114(3) Uani 1 1 d .
H11B H -0.2930 0.4719 0.5188 0.137 Uiso 1 1 calc R
C12B C -0.1448(6) 0.5228(6) 0.4470(4) 0.095(3) Uani 1 1 d .
C13B C -0.1818(7) 0.4776(7) 0.4827(4) 0.100(3) Uani 1 1 d .
C14B C -0.0554(6) 0.4794(6) 0.4444(4) 0.091(3) Uani 1 1 d .
C15B C -0.0427(7) 0.4081(6) 0.4789(4) 0.094(3) Uani 1 1 d .
C16B C 0.0383(8) 0.3510(6) 0.4865(4) 0.112(3) Uani 1 1 d .
H16B H 0.0474 0.3032 0.5090 0.135 Uiso 1 1 calc R
C17B C 0.0130(7) 0.4952(6) 0.4192(3) 0.098(3) Uani 1 1 d .
H17B H 0.0049 0.5434 0.3973 0.117 Uiso 1 1 calc R
C18B C 0.1058(7) 0.3675(7) 0.4593(4) 0.104(3) Uani 1 1 d .
H18A H 0.1616 0.3286 0.4633 0.125 Uiso 1 1 calc R
C19B C 0.0962(6) 0.4362(7) 0.4274(4) 0.090(2) Uani 1 1 d .
C20B C 0.1664(7) 0.4479(6) 0.4007(4) 0.097(3) Uani 1 1 d .
C21B C 0.2292(7) 0.4552(6) 0.3778(4) 0.110(3) Uani 1 1 d .
C22B C 0.2993(6) 0.4683(8) 0.3481(4) 0.102(3) Uani 1 1 d .
C23B C 0.2955(6) 0.5441(8) 0.3321(4) 0.114(3) Uani 1 1 d .
H23B H 0.2474 0.5899 0.3432 0.137 Uiso 1 1 calc R
C24B C 0.3726(6) 0.4034(6) 0.3347(4) 0.101(3) Uani 1 1 d .
H24B H 0.3805 0.3495 0.3484 0.121 Uiso 1 1 calc R
C25B C 0.3598(7) 0.5574(6) 0.2998(4) 0.110(3) Uani 1 1 d .
H25B H 0.3545 0.6116 0.2881 0.132 Uiso 1 1 calc R
C26B C 0.4349(6) 0.4182(7) 0.3007(4) 0.103(3) Uani 1 1 d .
H26B H 0.4824 0.3728 0.2885 0.124 Uiso 1 1 calc R
C1F C 0.6899(7) 0.5581(6) 0.1572(4) 0.101(3) Uani 1 1 d .
C2F C 0.6926(7) 0.6368(5) 0.1338(3) 0.097(3) Uani 1 1 d .
H2FA H 0.6494 0.6785 0.1114 0.116 Uiso 1 1 calc R
C3F C 0.7701(7) 0.6395(8) 0.1491(4) 0.099(3) Uani 1 1 d .
H3FA H 0.7896 0.6865 0.1407 0.118 Uiso 1 1 calc R
C4F C 0.8134(7) 0.5700(7) 0.1788(5) 0.105(3) Uani 1 1 d .
H4FA H 0.8686 0.5589 0.1955 0.126 Uiso 1 1 calc R
C5F C 0.7658(7) 0.5179(7) 0.1840(4) 0.102(3) Uani 1 1 d .
H5FA H 0.7820 0.4637 0.2041 0.122 Uiso 1 1 calc R
C6F C 0.6304(9) 0.7387(7) 0.2500(4) 0.115(3) Uani 1 1 d .
H6FA H 0.6152 0.7940 0.2315 0.138 Uiso 1 1 calc R
C7F C 0.7066(8) 0.6966(8) 0.2772(4) 0.114(3) Uani 1 1 d .
H7FA H 0.7536 0.7173 0.2808 0.137 Uiso 1 1 calc R
C8F C 0.7064(7) 0.6188(6) 0.2959(4) 0.103(3) Uani 1 1 d .
H8FA H 0.7522 0.5757 0.3159 0.124 Uiso 1 1 calc R
C9F C 0.6294(6) 0.6127(6) 0.2805(4) 0.090(2) Uani 1 1 d .
C10F C 0.5806(7) 0.6873(7) 0.2512(4) 0.097(3) Uani 1 1 d .
H10C H 0.5239 0.7008 0.2360 0.116 Uiso 1 1 calc R
C11F C -0.8276(7) 1.1882(7) 0.3228(5) 0.119(3) Uani 1 1 d .
C12F C -0.8538(8) 1.2643(7) 0.3502(4) 0.132(4) Uani 1 1 d .
H12A H -0.8245 1.2793 0.3790 0.158 Uiso 1 1 calc R
C13F C -0.8910(7) 1.1942(7) 0.2838(4) 0.124(4) Uani 1 1 d .
H13A H -0.8875 1.1507 0.2587 0.149 Uiso 1 1 calc R
C14F C -0.9579(8) 1.2711(9) 0.2878(5) 0.143(4) Uani 1 1 d .
H14A H -1.0095 1.2922 0.2661 0.172 Uiso 1 1 calc R
C15F C -0.9342(8) 1.3146(9) 0.3258(5) 0.150(5) Uani 1 1 d .
H15A H -0.9683 1.3725 0.3351 0.180 Uiso 1 1 calc R
C16F C -0.7523(6) 1.2467(6) 0.2080(4) 0.097(3) Uani 1 1 d .
C17F C -0.8303(8) 1.3022(7) 0.1869(4) 0.121(3) Uani 1 1 d .
H17C H -0.8640 1.2919 0.1587 0.146 Uiso 1 1 calc R
C18F C -0.8475(9) 1.3797(8) 0.2148(5) 0.149(5) Uani 1 1 d .
H18B H -0.8988 1.4306 0.2102 0.179 Uiso 1 1 calc R
C19F C -0.7853(8) 1.3692(9) 0.2507(5) 0.148(5) Uani 1 1 d .
H19B H -0.7815 1.4105 0.2753 0.177 Uiso 1 1 calc R
C20F C -0.7289(7) 1.2868(6) 0.2456(4) 0.116(3) Uani 1 1 d .
H20A H -0.6776 1.2609 0.2672 0.140 Uiso 1 1 calc R
C1P C 0.6514(6) 0.4248(6) 0.1205(4) 0.093(3) Uani 1 1 d .
C2P C 0.6388(6) 0.3542(7) 0.1447(4) 0.107(3) Uani 1 1 d .
H2PA H 0.6044 0.3579 0.1771 0.128 Uiso 1 1 calc R
C3P C 0.7042(6) 0.4187(6) 0.0762(4) 0.106(3) Uani 1 1 d .
H3PA H 0.7165 0.4648 0.0620 0.127 Uiso 1 1 calc R
C4P C 0.6779(6) 0.2801(6) 0.1201(4) 0.105(3) Uani 1 1 d .
H4PA H 0.6689 0.2329 0.1357 0.126 Uiso 1 1 calc R
C5P C 0.7409(7) 0.3420(8) 0.0512(5) 0.129(4) Uani 1 1 d .
H5PA H 0.7742 0.3379 0.0184 0.154 Uiso 1 1 calc R
C6P C 0.7284(6) 0.2725(7) 0.0746(4) 0.109(3) Uani 1 1 d .
H6PA H 0.7549 0.2208 0.0587 0.130 Uiso 1 1 calc R
C7P C 0.5317(7) 0.5511(8) 0.3544(4) 0.102(3) Uani 1 1 d .
C8P C 0.5277(8) 0.4887(9) 0.3914(5) 0.132(4) Uani 1 1 d .
H8PA H 0.5630 0.4333 0.3858 0.159 Uiso 1 1 calc R
C9P C 0.4802(9) 0.6303(10) 0.3644(5) 0.151(5) Uani 1 1 d .
H9PA H 0.4813 0.6732 0.3395 0.181 Uiso 1 1 calc R
C10P C 0.4705(9) 0.5090(11) 0.4373(5) 0.140(4) Uani 1 1 d .
H10D H 0.4681 0.4670 0.4627 0.168 Uiso 1 1 calc R
C11P C 0.4251(9) 0.6490(10) 0.4117(6) 0.159(5) Uani 1 1 d .
H11C H 0.3934 0.7048 0.4190 0.190 Uiso 1 1 calc R
C12P C 0.4166(12) 0.5917(13) 0.4456(5) 0.170(6) Uani 1 1 d .
H12B H 0.3754 0.6052 0.4749 0.204 Uiso 1 1 calc R
C13P C -0.6210(6) 1.1464(6) 0.1385(4) 0.100(3) Uani 1 1 d .
C14P C -0.5733(6) 1.1973(6) 0.1443(4) 0.101(3) Uani 1 1 d .
H14B H -0.5835 1.2304 0.1747 0.122 Uiso 1 1 calc R
C15P C -0.6059(6) 1.0965(6) 0.0932(4) 0.098(3) Uani 1 1 d .
H15B H -0.6394 1.0644 0.0889 0.117 Uiso 1 1 calc R
C16P C -0.5124(7) 1.1972(8) 0.1050(6) 0.134(4) Uani 1 1 d .
H16C H -0.4811 1.2320 0.1068 0.161 Uiso 1 1 calc R
C17P C -0.5414(8) 1.0958(7) 0.0557(4) 0.113(3) Uani 1 1 d .
H17D H -0.5295 1.0610 0.0261 0.136 Uiso 1 1 calc R
C18P C -0.4961(8) 1.1417(9) 0.0597(5) 0.131(4) Uani 1 1 d .
H18C H -0.4522 1.1393 0.0331 0.158 Uiso 1 1 calc R
C19P C -0.7717(6) 1.1099(8) 0.1599(5) 0.103(3) Uani 1 1 d .
C20P C -0.7940(7) 1.0446(7) 0.1815(4) 0.106(3) Uani 1 1 d .
H20B H -0.7709 1.0165 0.2140 0.127 Uiso 1 1 calc R
C21P C -0.8100(7) 1.1521(7) 0.1128(5) 0.111(3) Uani 1 1 d .
H21P H -0.7975 1.1977 0.0977 0.133 Uiso 1 1 calc R
C22P C -0.8527(9) 1.0205(8) 0.1536(6) 0.131(4) Uani 1 1 d .
H22A H -0.8652 0.9742 0.1673 0.158 Uiso 1 1 calc R
C23P C -0.8659(8) 1.1257(8) 0.0894(4) 0.125(3) Uani 1 1 d .
H23C H -0.8903 1.1533 0.0571 0.150 Uiso 1 1 calc R
C24P C -0.8891(8) 1.0600(9) 0.1105(6) 0.132(4) Uani 1 1 d .
H24C H -0.9298 1.0451 0.0939 0.158 Uiso 1 1 calc R
C25P C -0.6837(7) 1.1438(6) 0.3807(4) 0.105(3) Uani 1 1 d .
C26P C -0.6124(8) 1.1599(6) 0.3665(4) 0.119(3) Uani 1 1 d .
H26C H -0.5884 1.1500 0.3307 0.143 Uiso 1 1 calc R
C27P C -0.7217(7) 1.1585(6) 0.4332(4) 0.115(3) Uani 1 1 d .
H27P H -0.7717 1.1477 0.4437 0.137 Uiso 1 1 calc R
C28P C -0.5712(7) 1.1922(6) 0.4044(5) 0.119(3) Uani 1 1 d .
H28P H -0.5211 1.2033 0.3949 0.142 Uiso 1 1 calc R
C29P C -0.6824(9) 1.1898(7) 0.4696(5) 0.128(4) Uani 1 1 d .
H29A H -0.7064 1.2005 0.5052 0.154 Uiso 1 1 calc R
C30P C -0.6110(9) 1.2048(7) 0.4547(5) 0.125(4) Uani 1 1 d .
H30A H -0.5868 1.2256 0.4809 0.150 Uiso 1 1 calc R
C31P C 0.5345(6) 0.5925(6) 0.1023(4) 0.100(3) Uani 1 1 d .
C32P C 0.4845(7) 0.6710(7) 0.1163(5) 0.109(3) Uani 1 1 d .
H32A H 0.4875 0.6884 0.1513 0.131 Uiso 1 1 calc R
C33P C 0.5288(8) 0.5711(7) 0.0525(5) 0.117(3) Uani 1 1 d .
H33A H 0.5634 0.5178 0.0416 0.140 Uiso 1 1 calc R
C34P C 0.4322(8) 0.7227(8) 0.0820(6) 0.115(3) Uani 1 1 d .
H34A H 0.4001 0.7770 0.0925 0.138 Uiso 1 1 calc R
C35P C 0.4730(8) 0.6251(8) 0.0158(5) 0.130(4) Uani 1 1 d .
H35A H 0.4705 0.6090 -0.0196 0.156 Uiso 1 1 calc R
C36P C 0.4234(8) 0.6999(8) 0.0320(6) 0.128(4) Uani 1 1 d .
H36A H 0.3826 0.7364 0.0090 0.153 Uiso 1 1 calc R
C37P C 0.6883(7) 0.4394(7) 0.3101(5) 0.116(3) Uani 1 1 d .
C38P C 0.7336(10) 0.4383(10) 0.3554(5) 0.136(4) Uani 1 1 d .
H38P H 0.7162 0.4836 0.3782 0.163 Uiso 1 1 calc R
C39P C 0.7118(7) 0.3726(7) 0.2765(5) 0.114(3) Uani 1 1 d .
H39A H 0.6810 0.3723 0.2462 0.137 Uiso 1 1 calc R
C40P C 0.8075(9) 0.3659(10) 0.3663(6) 0.139(5) Uani 1 1 d .
H40A H 0.8381 0.3639 0.3972 0.166 Uiso 1 1 calc R
C41P C 0.7858(9) 0.3051(8) 0.2915(6) 0.136(4) Uani 1 1 d .
H41A H 0.8029 0.2585 0.2700 0.163 Uiso 1 1 calc R
C42P C 0.8346(9) 0.3011(9) 0.3341(6) 0.149(5) Uani 1 1 d .
H42A H 0.8849 0.2551 0.3405 0.179 Uiso 1 1 calc R
C43P C -0.7611(7) 1.0316(5) 0.3630(4) 0.117(3) Uani 1 1 d D
C44P C -0.8278(7) 1.0089(7) 0.3384(4) 0.174(6) Uani 1 1 d D
H44P H -0.8513 1.0354 0.3057 0.209 Uiso 1 1 calc R
C45P C -0.7208(7) 0.9893(7) 0.4145(5) 0.173(6) Uani 1 1 d D
H45P H -0.6782 1.0037 0.4292 0.207 Uiso 1 1 calc R
C46P C -0.7502(9) 0.9224(8) 0.4429(5) 0.200(6) Uiso 1 1 d D
H46P H -0.7270 0.8968 0.4759 0.240 Uiso 1 1 calc R
C47P C -0.8161(10) 0.8977(9) 0.4180(6) 0.223(8) Uiso 1 1 d D
H47P H -0.8317 0.8545 0.4344 0.268 Uiso 1 1 calc R
C48P C -0.8578(8) 0.9425(8) 0.3663(5) 0.216(9) Uani 1 1 d D
H48P H -0.9015 0.9294 0.3518 0.259 Uiso 1 1 calc R
S1S S -0.30873(18) 1.2073(2) -0.25509(15) 0.1292(10) Uani 1 1 d D
F1S F -0.1449(4) 1.1575(5) -0.2449(3) 0.168(3) Uani 1 1 d D
F2S F -0.2220(8) 1.2049(8) -0.1724(4) 0.251(7) Uani 1 1 d D
F3S F -0.2108(4) 1.2862(5) -0.2401(5) 0.208(4) Uani 1 1 d D
O1S O -0.3036(4) 1.1275(4) -0.2454(3) 0.117(2) Uani 1 1 d D
O2S O -0.3769(4) 1.2717(4) -0.2319(3) 0.119(2) Uani 1 1 d D
O3S O -0.2945(6) 1.2247(6) -0.3158(3) 0.174(4) Uani 1 1 d D
C1S C -0.2165(7) 1.2128(7) -0.2283(8) 0.232(12) Uani 1 1 d D
S2S S -1.5618(2) 1.8020(2) -0.26071(14) 0.1302(10) Uani 1 1 d D
F4S F -1.6658(5) 1.9024(5) -0.1942(3) 0.160(3) Uani 1 1 d D
F5S F -1.7224(5) 1.8402(6) -0.2446(4) 0.206(4) Uani 1 1 d D
F6S F -1.6832(5) 1.9381(6) -0.2787(5) 0.210(4) Uani 1 1 d D
O4S O -1.5083(4) 1.8478(4) -0.2612(3) 0.115(2) Uani 1 1 d D
O5S O -1.5499(5) 1.7374(4) -0.2214(3) 0.133(2) Uani 1 1 d D
O6S O -1.5733(7) 1.7770(6) -0.3163(3) 0.175(3) Uani 1 1 d D
C2S C -1.6618(8) 1.8750(9) -0.2425(7) 0.175(6) Uani 1 1 d D
O1M O 0.2739(12) 0.8881(12) 0.0135(9) 0.321(9) Uani 1 1 d U
O2M O 0.3325(10) 0.9529(10) 0.0335(6) 0.219(6) Uani 1 1 d U
N1M N 0.2902(9) 0.9519(12) 0.0025(9) 0.197(6) Uani 1 1 d U
C1M C 0.2283(13) 1.0176(13) -0.0295(8) 0.230(8) Uani 1 1 d U
H1MA H 0.2418 1.0674 -0.0299 0.346 Uiso 1 1 calc R
H1MB H 0.1710 1.0288 -0.0133 0.346 Uiso 1 1 calc R
H1MC H 0.2313 1.0002 -0.0664 0.346 Uiso 1 1 calc R
O1E O -1.0439(11) 1.1826(11) 0.2029(8) 0.368(10) Uani 1 1 d DU
C1E C -1.082(2) 1.2404(17) 0.1572(10) 0.60(4) Uani 1 1 d DU
H1EA H -1.1442 1.2539 0.1586 0.725 Uiso 1 1 calc R
H1EB H -1.0577 1.2148 0.1225 0.725 Uiso 1 1 calc R
C2E C -1.0628(15) 1.3198(13) 0.1614(9) 0.316(12) Uani 1 1 d DU
H2EA H -1.0766 1.3529 0.1278 0.473 Uiso 1 1 calc R
H2EB H -1.0025 1.3052 0.1675 0.473 Uiso 1 1 calc R
H2EC H -1.0973 1.3512 0.1915 0.473 Uiso 1 1 calc R
C3E C -1.072(2) 1.1104(15) 0.2074(11) 0.45(2) Uani 1 1 d DU
H3EA H -1.0435 1.0728 0.1780 0.543 Uiso 1 1 calc R
H3EB H -1.1338 1.1290 0.2044 0.543 Uiso 1 1 calc R
C4E C -1.0467(19) 1.0649(15) 0.2635(10) 0.369(16) Uani 1 1 d DU
H4EA H -1.0494 1.0101 0.2631 0.554 Uiso 1 1 calc R
H4EB H -1.0862 1.0961 0.2919 0.554 Uiso 1 1 calc R
H4EC H -0.9888 1.0600 0.2704 0.554 Uiso 1 1 calc R

loop_
_atom_site_aniso_label
_atom_site_aniso_U_11
_atom_site_aniso_U_22
_atom_site_aniso_U_33
_atom_site_aniso_U_23
_atom_site_aniso_U_13
_atom_site_aniso_U_12
Pd1 0.0959(6) 0.0959(6) 0.0884(6) -0.0131(4) 0.0099(4) -0.0365(4)
Pd2 0.0949(6) 0.0940(6) 0.0884(6) -0.0212(4) 0.0104(4) -0.0169(4)
Fe1 0.1145(11) 0.1093(11) 0.1083(12) -0.0307(9) 0.0030(9) -0.0072(9)
Fe2 0.1083(10) 0.0983(10) 0.0867(9) -0.0216(7) 0.0199(7) -0.0436(8)
P1 0.1042(18) 0.0906(17) 0.0938(18) -0.0186(14) 0.0119(14) -0.0355(14)
P2 0.0958(17) 0.0943(17) 0.0949(18) -0.0227(14) 0.0075(14) -0.0209(14)
P3 0.1072(19) 0.107(2) 0.1011(19) -0.0249(16) 0.0145(15) -0.0203(16)
P4 0.1128(19) 0.112(2) 0.0899(18) -0.0091(15) 0.0082(15) -0.0494(16)
N1A 0.089(6) 0.089(5) 0.094(5) -0.010(4) 0.003(4) -0.023(4)
N2A 0.090(6) 0.115(6) 0.105(6) -0.026(5) 0.007(5) -0.025(5)
N3A 0.086(5) 0.104(6) 0.089(5) -0.019(5) 0.001(4) -0.033(5)
N1B 0.090(7) 0.101(7) 0.092(6) -0.019(5) 0.008(5) -0.015(5)
N2B 0.087(6) 0.081(5) 0.120(6) 0.007(4) 0.010(5) -0.018(5)
N3B 0.102(6) 0.097(6) 0.086(5) -0.014(5) 0.004(4) -0.032(5)
C1A 0.098(7) 0.102(7) 0.110(8) -0.021(6) 0.007(6) -0.035(6)
C2A 0.097(7) 0.087(6) 0.094(6) -0.026(6) 0.015(5) -0.028(5)
C3A 0.114(7) 0.094(7) 0.092(7) -0.017(6) 0.018(6) -0.028(6)
C4A 0.105(8) 0.106(7) 0.095(7) -0.015(6) 0.014(6) -0.030(6)
C5A 0.083(7) 0.086(6) 0.087(6) -0.017(5) 0.011(5) -0.005(5)
C6A 0.085(6) 0.108(7) 0.087(7) 0.002(6) 0.000(6) -0.024(6)
C7A 0.086(6) 0.103(7) 0.097(7) 0.002(6) 0.010(6) -0.028(6)
C8A 0.077(7) 0.090(6) 0.090(7) -0.017(5) 0.006(5) -0.012(5)
C9A 0.101(7) 0.096(7) 0.112(8) -0.003(6) 0.004(6) -0.026(6)
C10A 0.111(8) 0.086(6) 0.084(6) -0.017(5) 0.014(6) -0.028(6)
C11A 0.089(7) 0.098(7) 0.097(7) -0.016(6) 0.005(5) -0.017(5)
C12A 0.098(8) 0.099(7) 0.074(6) -0.001(5) -0.012(5) -0.019(6)
C13A 0.084(7) 0.094(7) 0.113(8) -0.035(6) 0.021(6) -0.021(6)
C14A 0.074(7) 0.090(7) 0.114(8) -0.018(6) 0.008(6) -0.022(5)
C15A 0.079(7) 0.093(6) 0.082(6) -0.020(5) 0.006(5) -0.016(5)
C16A 0.088(7) 0.071(6) 0.102(7) -0.010(5) 0.014(6) -0.008(5)
C17A 0.101(8) 0.170(11) 0.089(7) -0.035(7) 0.005(6) -0.066(8)
C18A 0.095(8) 0.121(9) 0.106(8) -0.005(7) -0.004(7) -0.049(7)
C19A 0.118(8) 0.105(7) 0.097(7) -0.026(6) 0.028(7) -0.037(6)
C20A 0.095(8) 0.113(8) 0.116(10) -0.034(7) 0.034(8) -0.034(7)
C21A 0.093(8) 0.121(8) 0.091(8) -0.024(6) 0.000(7) -0.035(7)
C22A 0.092(7) 0.108(8) 0.109(8) -0.015(7) 0.016(6) -0.032(7)
C23A 0.116(8) 0.090(7) 0.098(7) -0.018(6) -0.005(7) -0.028(6)
C24A 0.112(8) 0.105(8) 0.102(8) -0.024(6) -0.022(6) -0.041(7)
C25A 0.122(9) 0.099(9) 0.105(8) -0.012(6) -0.006(7) -0.039(8)
C26A 0.113(8) 0.098(8) 0.112(8) -0.027(7) 0.008(7) -0.036(6)
C1B 0.090(7) 0.097(8) 0.094(8) -0.001(6) 0.000(6) -0.011(7)
C2B 0.094(8) 0.099(8) 0.091(7) -0.004(6) -0.005(6) -0.004(7)
C3B 0.107(9) 0.120(10) 0.103(8) -0.018(7) 0.016(7) -0.033(8)
C4B 0.128(10) 0.105(8) 0.111(8) -0.029(7) 0.022(8) -0.043(9)
C5B 0.095(8) 0.117(10) 0.066(6) -0.013(6) 0.008(6) -0.002(7)
C6B 0.099(8) 0.116(9) 0.078(7) -0.024(7) 0.013(6) -0.027(7)
C7B 0.116(9) 0.100(9) 0.078(7) -0.008(7) 0.001(6) -0.017(7)
C8B 0.094(7) 0.107(8) 0.090(7) -0.016(6) 0.001(6) -0.013(7)
C9B 0.087(7) 0.129(9) 0.096(7) -0.004(7) 0.017(6) -0.037(7)
C10B 0.088(7) 0.103(7) 0.085(6) -0.013(6) 0.018(5) -0.025(6)
C11B 0.090(7) 0.138(10) 0.109(8) -0.004(7) 0.020(6) -0.042(7)
C12B 0.096(7) 0.100(7) 0.077(6) -0.008(5) -0.005(5) -0.019(7)
C13B 0.119(9) 0.104(8) 0.089(7) -0.010(6) 0.024(6) -0.057(8)
C14B 0.086(7) 0.091(7) 0.090(7) -0.025(6) 0.026(5) -0.025(6)
C15B 0.084(8) 0.092(7) 0.097(7) -0.005(6) 0.011(6) -0.022(6)
C16B 0.120(9) 0.097(7) 0.110(8) -0.016(6) 0.017(7) -0.030(7)
C17B 0.117(8) 0.090(6) 0.077(6) -0.016(5) 0.015(6) -0.029(7)
C18B 0.106(8) 0.091(7) 0.100(7) -0.016(6) 0.022(6) -0.019(6)
C19B 0.082(7) 0.105(8) 0.077(6) -0.021(6) 0.014(5) -0.027(6)
C20B 0.096(7) 0.090(6) 0.094(7) -0.023(5) 0.013(6) -0.022(6)
C21B 0.113(8) 0.102(7) 0.112(8) -0.016(6) 0.013(7) -0.037(6)
C22B 0.087(7) 0.112(8) 0.086(7) -0.007(6) 0.024(5) -0.016(6)
C23B 0.096(7) 0.121(10) 0.112(8) -0.020(7) 0.026(6) -0.029(7)
C24B 0.088(7) 0.106(7) 0.105(7) 0.000(6) 0.010(6) -0.036(6)
C25B 0.111(8) 0.095(7) 0.104(7) -0.012(6) 0.017(6) -0.015(6)
C26B 0.095(7) 0.084(7) 0.127(8) 0.005(6) 0.007(6) -0.032(5)
C1F 0.127(9) 0.103(7) 0.083(6) -0.037(6) 0.034(6) -0.054(7)
C2F 0.124(8) 0.077(6) 0.081(6) -0.007(5) 0.021(6) -0.032(6)
C3F 0.100(7) 0.124(9) 0.084(7) -0.028(7) 0.020(6) -0.057(7)
C4F 0.103(7) 0.098(8) 0.109(8) -0.030(7) 0.011(6) -0.031(7)
C5F 0.077(6) 0.106(7) 0.103(7) -0.011(6) 0.007(6) -0.012(6)
C6F 0.140(10) 0.112(8) 0.092(7) -0.032(6) 0.043(7) -0.050(8)
C7F 0.122(9) 0.136(10) 0.094(8) -0.040(7) 0.020(7) -0.058(8)
C8F 0.139(10) 0.095(8) 0.083(6) -0.005(5) 0.022(6) -0.057(7)
C9F 0.091(6) 0.097(7) 0.084(7) -0.012(6) 0.003(5) -0.035(6)
C10F 0.104(7) 0.116(8) 0.080(6) -0.026(6) 0.021(5) -0.053(7)
C11F 0.094(7) 0.131(9) 0.114(8) -0.033(7) 0.010(7) -0.017(6)
C12F 0.135(9) 0.133(9) 0.097(8) -0.045(7) 0.014(7) -0.010(8)
C13F 0.096(7) 0.130(9) 0.112(9) -0.016(7) 0.024(7) -0.005(7)
C14F 0.139(10) 0.166(12) 0.111(9) -0.049(9) 0.017(7) -0.036(10)
C15F 0.128(10) 0.151(11) 0.105(9) -0.006(8) 0.000(7) 0.027(8)
C16F 0.105(7) 0.081(6) 0.096(7) -0.032(6) 0.002(6) -0.020(6)
C17F 0.128(9) 0.100(7) 0.120(8) -0.030(7) -0.011(7) -0.019(7)
C18F 0.157(11) 0.124(10) 0.117(10) -0.027(8) 0.019(9) 0.006(8)
C19F 0.139(10) 0.164(13) 0.122(10) -0.040(9) -0.042(8) -0.022(9)
C20F 0.122(8) 0.080(7) 0.117(8) -0.017(6) -0.018(6) 0.003(6)
C1P 0.104(7) 0.089(7) 0.087(6) -0.019(5) 0.003(6) -0.036(5)
C2P 0.103(7) 0.094(7) 0.118(8) -0.009(7) 0.003(6) -0.031(6)
C3P 0.116(7) 0.094(7) 0.099(7) -0.027(6) 0.017(6) -0.029(6)
C4P 0.106(7) 0.083(7) 0.123(8) -0.015(6) -0.002(7) -0.029(6)
C5P 0.151(10) 0.121(9) 0.114(8) -0.029(7) 0.035(7) -0.053(8)
C6P 0.106(7) 0.115(9) 0.098(8) -0.012(7) 0.003(6) -0.033(6)
C7P 0.128(8) 0.131(9) 0.073(6) -0.011(7) 0.001(6) -0.078(8)
C8P 0.142(10) 0.177(12) 0.098(8) 0.009(8) 0.000(7) -0.085(9)
C9P 0.206(13) 0.163(13) 0.119(9) -0.050(9) 0.062(9) -0.113(11)
C10P 0.158(11) 0.199(15) 0.105(9) 0.009(9) 0.005(8) -0.119(11)
C11P 0.196(13) 0.158(12) 0.151(11) -0.078(10) 0.067(10) -0.101(11)
C12P 0.246(18) 0.208(17) 0.115(10) -0.050(11) 0.060(10) -0.158(16)
C13P 0.079(6) 0.099(7) 0.102(8) 0.002(6) 0.004(5) -0.012(6)
C14P 0.091(7) 0.100(7) 0.104(7) -0.004(6) 0.001(6) -0.026(6)
C15P 0.093(7) 0.103(7) 0.085(6) -0.024(6) -0.004(6) -0.017(5)
C16P 0.098(8) 0.141(10) 0.162(11) 0.033(9) -0.006(8) -0.048(7)
C17P 0.106(8) 0.103(8) 0.116(9) -0.009(6) 0.013(7) -0.024(7)
C18P 0.098(8) 0.142(11) 0.118(9) -0.001(8) 0.023(7) -0.007(8)
C19P 0.087(6) 0.116(8) 0.092(8) -0.006(6) 0.006(6) -0.023(6)
C20P 0.099(7) 0.100(8) 0.105(8) -0.015(7) 0.003(6) -0.020(6)
C21P 0.089(7) 0.117(8) 0.131(10) -0.030(8) -0.011(7) -0.037(6)
C22P 0.156(11) 0.101(8) 0.140(11) 0.008(8) 0.004(9) -0.055(8)
C23P 0.133(9) 0.136(10) 0.099(8) 0.012(7) -0.022(7) -0.042(8)
C24P 0.155(10) 0.118(9) 0.126(11) 0.017(8) -0.041(9) -0.050(8)
C25P 0.088(7) 0.106(7) 0.098(8) -0.008(6) 0.005(6) -0.011(6)
C26P 0.134(10) 0.097(7) 0.096(8) -0.016(6) 0.012(7) -0.008(7)
C27P 0.126(8) 0.107(8) 0.087(7) -0.022(6) 0.006(7) -0.014(6)
C28P 0.134(9) 0.096(7) 0.112(9) -0.022(6) -0.007(8) -0.023(6)
C29P 0.127(10) 0.115(9) 0.099(9) -0.014(7) 0.020(8) 0.004(8)
C30P 0.137(10) 0.123(9) 0.091(9) -0.026(7) -0.016(7) -0.016(8)
C31P 0.116(7) 0.098(8) 0.087(7) -0.003(6) 0.002(6) -0.043(7)
C32P 0.123(8) 0.095(8) 0.098(8) -0.018(7) 0.000(7) -0.026(7)
C33P 0.132(9) 0.091(7) 0.116(10) -0.021(8) -0.006(8) -0.025(7)
C34P 0.120(9) 0.103(8) 0.120(10) -0.019(8) -0.015(8) -0.034(7)
C35P 0.136(9) 0.105(9) 0.132(10) -0.031(9) -0.015(9) -0.016(8)
C36P 0.130(10) 0.122(11) 0.138(11) 0.007(9) -0.031(8) -0.052(9)
C37P 0.125(8) 0.115(9) 0.118(9) 0.009(7) 0.000(8) -0.059(7)
C38P 0.180(13) 0.174(13) 0.102(9) -0.006(9) -0.021(9) -0.119(12)
C39P 0.114(8) 0.099(8) 0.116(8) -0.003(7) -0.012(6) -0.024(7)
C40P 0.139(11) 0.149(12) 0.148(12) 0.039(11) -0.067(9) -0.072(10)
C41P 0.167(12) 0.107(9) 0.146(11) -0.026(8) 0.004(9) -0.064(10)
C42P 0.161(12) 0.149(12) 0.171(13) -0.040(11) -0.030(11) -0.086(10)
C43P 0.116(8) 0.108(8) 0.099(8) -0.013(7) 0.030(6) -0.012(7)
C44P 0.134(11) 0.162(13) 0.204(14) -0.076(12) 0.068(10) -0.030(9)
C45P 0.212(14) 0.114(9) 0.179(14) -0.042(9) 0.087(12) -0.055(10)
C48P 0.245(18) 0.140(12) 0.27(2) -0.054(13) 0.124(16) -0.097(13)
S1S 0.104(2) 0.103(2) 0.174(3) -0.032(2) 0.0124(19) -0.0301(17)
F1S 0.100(4) 0.147(6) 0.256(8) -0.050(5) 0.016(5) -0.040(4)
F2S 0.219(10) 0.277(14) 0.216(10) -0.104(10) -0.063(8) -0.019(9)
F3S 0.120(5) 0.142(7) 0.373(14) -0.033(7) 0.000(6) -0.059(5)
O1S 0.122(5) 0.091(5) 0.136(6) -0.022(4) -0.007(4) -0.033(4)
O2S 0.101(4) 0.105(5) 0.131(5) -0.033(4) 0.016(4) -0.015(4)
O3S 0.199(8) 0.179(8) 0.118(6) 0.001(5) 0.049(6) -0.049(7)
C1S 0.066(8) 0.061(8) 0.57(4) -0.096(14) -0.007(14) -0.011(6)
S2S 0.148(3) 0.113(2) 0.133(3) -0.010(2) -0.003(2) -0.052(2)
F4S 0.154(6) 0.160(6) 0.165(6) -0.046(5) 0.032(5) -0.058(5)
F5S 0.159(7) 0.179(7) 0.291(11) -0.021(7) -0.003(7) -0.076(6)
F6S 0.162(7) 0.160(7) 0.297(12) 0.024(8) -0.030(7) -0.048(6)
O4S 0.127(5) 0.108(5) 0.111(5) -0.011(4) 0.010(4) -0.047(4)
O5S 0.163(6) 0.092(5) 0.135(6) -0.004(5) 0.028(5) -0.041(4)
O6S 0.222(9) 0.190(9) 0.130(7) -0.041(6) -0.006(6) -0.090(8)
C2S 0.152(13) 0.144(14) 0.26(2) 0.024(15) -0.026(14) -0.095(12)
O1M 0.310(16) 0.248(14) 0.443(19) 0.002(13) -0.057(13) -0.144(13)
O2M 0.208(12) 0.233(12) 0.212(11) -0.074(9) 0.010(9) -0.068(10)
N1M 0.116(9) 0.178(12) 0.291(17) -0.021(12) 0.025(10) -0.052(9)
C1M 0.243(11) 0.223(11) 0.223(11) 0.012(9) 0.004(9) -0.088(9)
O1E 0.311(16) 0.385(18) 0.343(17) -0.060(15) 0.008(14) -0.045(14)
C1E 0.61(4) 0.61(4) 0.58(4) -0.05(2) -0.03(2) -0.20(2)
C2E 0.306(15) 0.309(15) 0.311(15) 0.043(10) 0.006(10) -0.101(10)
C3E 0.44(3) 0.47(3) 0.46(3) -0.04(2) 0.022(19) -0.18(2)
C4E 0.363(18) 0.364(19) 0.378(19) 0.007(10) -0.029(10) -0.131(11)

loop_
_atom_type_symbol
_atom_type_description
_atom_type_scat_dispersion_real
_atom_type_scat_dispersion_imag
_atom_type_scat_source
C C -0.0020 0.0028 'International Tables Vol C Tables 4.2.6.8 and 6.1.1.4'
H H 0.0000 0.0000 'International Tables Vol C Tables 4.2.6.8 and 6.1.1.4'
N N -0.0031 0.0056 'International Tables Vol C Tables 4.2.6.8 and 6.1.1.4'
O O -0.0042 0.0102 'International Tables Vol C Tables 4.2.6.8 and 6.1.1.4'
F F -0.0055 0.0172 'International Tables Vol C Tables 4.2.6.8 and 6.1.1.4'
P P 0.1274 0.1530 'International Tables Vol C Tables 4.2.6.8 and 6.1.1.4'
S S 0.1497 0.1990 'International Tables Vol C Tables 4.2.6.8 and 6.1.1.4'
Fe Fe 0.1487 1.2947 'International Tables Vol C Tables 4.2.6.8 and 6.1.1.4'
Pd Pd -0.8289 1.5436 'International Tables Vol C Tables 4.2.6.8 and 6.1.1.4'

loop_
_geom_angle_atom_site_label_1
_geom_angle_atom_site_label_2
_geom_angle_atom_site_label_3
_geom_angle
N3B Pd1 N3A 84.3(3)
N3B Pd1 P4 90.0(2)
N3A Pd1 P4 171.6(2)
N3B Pd1 P1 171.0(2)
N3A Pd1 P1 87.2(2)
P4 Pd1 P1 98.83(9)
N1B Pd2 N1A 85.1(3)
N1B Pd2 P2 171.7(2)
N1A Pd2 P2 87.2(2)
N1B Pd2 P3 88.3(2)
N1A Pd2 P3 171.6(2)
P2 Pd2 P3 99.66(10)
C20F Fe1 C15F 143.5(6)
C20F Fe1 C16F 40.2(4)
C15F Fe1 C16F 176.2(6)
C20F Fe1 C13F 136.0(4)
C15F Fe1 C13F 68.5(5)
C16F Fe1 C13F 108.0(4)
C20F Fe1 C17F 68.9(5)
C15F Fe1 C17F 137.0(5)
C16F Fe1 C17F 41.7(4)
C13F Fe1 C17F 109.2(5)
C20F Fe1 C11F 109.3(4)
C15F Fe1 C11F 69.3(5)
C16F Fe1 C11F 109.5(4)
C13F Fe1 C11F 42.3(4)
C17F Fe1 C11F 139.0(4)
C20F Fe1 C12F 111.4(5)
C15F Fe1 C12F 42.6(4)
C16F Fe1 C12F 138.6(5)
C13F Fe1 C12F 70.8(5)
C17F Fe1 C12F 179.7(5)
C11F Fe1 C12F 41.2(4)
C20F Fe1 C18F 66.9(5)
C15F Fe1 C18F 112.3(5)
C16F Fe1 C18F 69.2(4)
C13F Fe1 C18F 142.0(6)
C17F Fe1 C18F 42.7(4)
C11F Fe1 C18F 175.6(6)
C12F Fe1 C18F 137.2(5)
C20F Fe1 C19F 41.0(4)
C15F Fe1 C19F 114.1(6)
C16F Fe1 C19F 69.4(4)
C13F Fe1 C19F 177.0(5)
C17F Fe1 C19F 70.1(5)
C11F Fe1 C19F 136.5(5)
C12F Fe1 C19F 109.9(5)
C18F Fe1 C19F 39.1(5)
C20F Fe1 C14F 175.4(5)
C15F Fe1 C14F 40.7(5)
C16F Fe1 C14F 135.6(5)
C13F Fe1 C14F 40.2(4)
C17F Fe1 C14F 108.9(5)
C11F Fe1 C14F 69.5(5)
C12F Fe1 C14F 70.8(5)
C18F Fe1 C14F 114.5(6)
C19F Fe1 C14F 142.7(6)
C1F Fe2 C9F 109.6(4)
C1F Fe2 C2F 43.5(4)
C9F Fe2 C2F 141.1(4)
C1F Fe2 C10F 111.7(4)
C9F Fe2 C10F 42.3(4)
C2F Fe2 C10F 112.4(4)
C1F Fe2 C3F 69.9(4)
C9F Fe2 C3F 176.1(5)
C2F Fe2 C3F 41.0(4)
C10F Fe2 C3F 141.6(5)
C1F Fe2 C8F 136.2(4)
C9F Fe2 C8F 41.5(4)
C2F Fe2 C8F 176.8(5)
C10F Fe2 C8F 70.7(4)
C3F Fe2 C8F 136.3(5)
C1F Fe2 C5F 41.0(4)
C9F Fe2 C5F 108.8(4)
C2F Fe2 C5F 70.4(4)
C10F Fe2 C5F 139.2(4)
C3F Fe2 C5F 68.2(4)
C8F Fe2 C5F 107.4(4)
C1F Fe2 C4F 68.9(4)
C9F Fe2 C4F 136.7(5)
C2F Fe2 C4F 68.7(4)
C10F Fe2 C4F 178.9(5)
C3F Fe2 C4F 39.4(4)
C8F Fe2 C4F 108.2(5)
C5F Fe2 C4F 40.7(4)
C1F Fe2 C6F 142.8(6)
C9F Fe2 C6F 69.3(4)
C2F Fe2 C6F 113.4(4)
C10F Fe2 C6F 41.4(4)
C3F Fe2 C6F 113.6(4)
C8F Fe2 C6F 68.7(4)
C5F Fe2 C6F 175.9(5)
C4F Fe2 C6F 138.6(5)
C1F Fe2 C7F 176.1(6)
C9F Fe2 C7F 68.7(4)
C2F Fe2 C7F 139.9(5)
C10F Fe2 C7F 69.7(4)
C3F Fe2 C7F 111.5(4)
C8F Fe2 C7F 40.3(4)
C5F Fe2 C7F 135.6(5)
C4F Fe2 C7F 109.7(5)
C6F Fe2 C7F 40.5(4)
C1F P1 C1P 104.0(4)
C1F P1 C31P 105.4(5)
C1P P1 C31P 105.8(5)
C1F P1 Pd1 122.3(3)
C1P P1 Pd1 110.1(3)
C31P P1 Pd1 108.0(3)
C16F P2 C19P 108.7(5)
C16F P2 C13P 103.6(5)
C19P P2 C13P 105.1(5)
C16F P2 Pd2 116.9(4)
C19P P2 Pd2 111.6(5)
C13P P2 Pd2 109.9(3)
C43P P3 C11F 102.5(5)
C43P P3 C25P 105.9(6)
C11F P3 C25P 102.3(5)
C43P P3 Pd2 109.5(3)
C11F P3 Pd2 123.4(4)
C25P P3 Pd2 111.7(4)
C9F P4 C7P 104.4(5)
C9F P4 C37P 107.1(5)
C7P P4 C37P 103.9(6)
C9F P4 Pd1 115.0(4)
C7P P4 Pd1 110.0(3)
C37P P4 Pd1 115.4(4)
C2A N1A C1A 118.3(8)
C2A N1A Pd2 120.9(6)
C1A N1A Pd2 120.7(7)
C15A N2A C13A 107.4(8)
C26A N3A C25A 118.1(9)
C26A N3A Pd1 128.9(8)
C25A N3A Pd1 112.9(8)
C1B N1B C2B 116.0(9)
C1B N1B Pd2 123.1(8)
C2B N1B Pd2 119.9(9)
C15B N2B C13B 108.2(8)
C26B N3B C25B 118.3(8)
C26B N3B Pd1 120.9(6)
C25B N3B Pd1 119.7(7)
N1A C1A C3A 123.8(9)
N1A C2A C4A 121.4(9)
C5A C3A C1A 116.6(9)
C2A C4A C5A 121.1(10)
C3A C5A C4A 118.5(8)
C3A C5A C6A 120.8(9)
C4A C5A C6A 120.5(9)
C7A C6A C5A 176.3(11)
C6A C7A C8A 176.7(11)
C10A C8A C7A 121.8(9)
C10A C8A C9A 118.3(8)
C7A C8A C9A 119.9(9)
C11A C9A C8A 122.5(9)
C8A C10A C12A 121.6(9)
C13A C11A C9A 116.3(9)
C13A C12A C14A 108.1(8)
C13A C12A C10A 116.2(9)
C14A C12A C10A 135.4(10)
C11A C13A N2A 127.0(10)
C11A C13A C12A 124.9(8)
N2A C13A C12A 107.9(9)
C16A C14A C15A 120.1(9)
C16A C14A C12A 133.0(9)
C15A C14A C12A 106.3(9)
C14A C15A N2A 110.2(8)
C14A C15A C17A 123.8(9)
N2A C15A C17A 125.9(9)
C14A C16A C18A 118.6(9)
C19A C17A C15A 117.0(10)
C20A C18A C16A 120.3(10)
C20A C18A C19A 119.6(10)
C16A C18A C19A 119.7(10)
C17A C19A C18A 120.7(10)
C21A C20A C18A 177.5(12)
C20A C21A C22A 174.9(11)
C23A C22A C24A 118.9(10)
C23A C22A C21A 120.2(11)
C24A C22A C21A 120.9(10)
C22A C23A C25A 118.5(10)
C26A C24A C22A 117.5(10)
N3A C25A C23A 122.6(10)
N3A C26A C24A 124.1(10)
C3B C1B N1B 124.7(10)
C4B C2B N1B 122.4(11)
C1B C3B C5B 120.5(11)
C2B C4B C5B 121.1(11)
C3B C5B C4B 115.0(10)
C3B C5B C6B 121.0(13)
C4B C5B C6B 123.9(12)
C7B C6B C5B 170.5(12)
C6B C7B C8B 177.3(12)
C10B C8B C7B 120.1(10)
C10B C8B C9B 120.3(10)
C7B C8B C9B 119.7(10)
C11B C9B C8B 121.4(9)
C12B C10B C8B 118.8(9)
C9B C11B C13B 117.2(10)
C10B C12B C13B 119.4(9)
C10B C12B C14B 132.8(10)
C13B C12B C14B 107.5(9)
C11B C13B N2B 129.3(10)
C11B C13B C12B 122.8(11)
N2B C13B C12B 107.9(8)
C17B C14B C12B 133.9(10)
C17B C14B C15B 120.9(9)
C12B C14B C15B 105.1(8)
N2B C15B C16B 127.7(10)
N2B C15B C14B 111.3(9)
C16B C15B C14B 121.0(9)
C15B C16B C18B 116.7(10)
C14B C17B C19B 117.7(9)
C19B C18B C16B 123.9(10)
C18B C19B C20B 120.8(9)
C18B C19B C17B 119.7(9)
C20B C19B C17B 119.5(10)
C21B C20B C19B 177.8(11)
C20B C21B C22B 175.9(11)
C23B C22B C24B 117.7(9)
C23B C22B C21B 121.2(9)
C24B C22B C21B 121.1(11)
C22B C23B C25B 122.0(10)
C22B C24B C26B 118.9(9)
N3B C25B C23B 120.0(10)
N3B C26B C24B 122.8(9)
C5F C1F C2F 107.6(9)
C5F C1F P1 127.5(9)
C2F C1F P1 124.9(10)
C5F C1F Fe2 71.5(6)
C2F C1F Fe2 68.9(5)
P1 C1F Fe2 124.0(5)
C3F C2F C1F 105.3(9)
C3F C2F Fe2 70.1(6)
C1F C2F Fe2 67.6(5)
C4F C3F C2F 110.3(9)
C4F C3F Fe2 71.1(6)
C2F C3F Fe2 68.9(5)
C3F C4F C5F 109.4(10)
C3F C4F Fe2 69.5(6)
C5F C4F Fe2 69.7(5)
C1F C5F C4F 107.4(9)
C1F C5F Fe2 67.5(5)
C4F C5F Fe2 69.7(6)
C7F C6F C10F 109.3(10)
C7F C6F Fe2 70.5(6)
C10F C6F Fe2 68.3(5)
C8F C7F C6F 108.4(10)
C8F C7F Fe2 68.6(6)
C6F C7F Fe2 69.0(6)
C7F C8F C9F 107.6(10)
C7F C8F Fe2 71.1(6)
C9F C8F Fe2 67.6(6)
C8F C9F C10F 109.4(8)
C8F C9F P4 127.8(8)
C10F C9F P4 122.8(8)
C8F C9F Fe2 70.9(5)
C10F C9F Fe2 69.9(5)
P4 C9F Fe2 124.5(5)
C6F C10F C9F 105.3(9)
C6F C10F Fe2 70.3(5)
C9F C10F Fe2 67.8(5)
C12F C11F C13F 108.9(10)
C12F C11F P3 124.3(9)
C13F C11F P3 126.5(8)
C12F C11F Fe1 70.1(7)
C13F C11F Fe1 68.5(7)
P3 C11F Fe1 122.5(6)
C11F C12F C15F 103.5(10)
C11F C12F Fe1 68.6(6)
C15F C12F Fe1 66.3(6)
C14F C13F C11F 109.0(11)
C14F C13F Fe1 71.7(8)
C11F C13F Fe1 69.2(7)
C13F C14F C15F 106.4(12)
C13F C14F Fe1 68.1(7)
C15F C14F Fe1 66.5(7)
C14F C15F C12F 112.0(11)
C14F C15F Fe1 72.8(7)
C12F C15F Fe1 71.1(6)
C20F C16F C17F 107.7(8)
C20F C16F P2 126.1(8)
C17F C16F P2 126.0(8)
C20F C16F Fe1 68.7(6)
C17F C16F Fe1 70.1(6)
P2 C16F Fe1 123.3(5)
C16F C17F C18F 104.3(10)
C16F C17F Fe1 68.1(6)
C18F C17F Fe1 69.8(6)
C19F C18F C17F 110.2(11)
C19F C18F Fe1 70.9(8)
C17F C18F Fe1 67.6(7)
C18F C19F C20F 105.0(11)
C18F C19F Fe1 70.0(8)
C20F C19F Fe1 65.8(8)
C16F C20F C19F 112.8(10)
C16F C20F Fe1 71.0(6)
C19F C20F Fe1 73.3(7)
C3P C1P C2P 120.8(9)
C3P C1P P1 119.5(8)
C2P C1P P1 119.6(7)
C4P C2P C1P 118.3(9)
C1P C3P C5P 118.9(10)
C6P C4P C2P 122.3(10)
C6P C5P C3P 120.6(10)
C4P C6P C5P 118.9(10)
C9P C7P C8P 118.3(10)
C9P C7P P4 119.7(9)
C8P C7P P4 121.8(10)
C7P C8P C10P 119.5(13)
C7P C9P C11P 120.9(13)
C8P C10P C12P 120.4(12)
C12P C11P C9P 122.1(14)
C11P C12P C10P 118.4(13)
C15P C13P C14P 121.2(9)
C15P C13P P2 119.8(8)
C14P C13P P2 119.0(8)
C16P C14P C13P 118.3(10)
C17P C15P C13P 118.5(10)
C14P C16P C18P 118.8(11)
C18P C17P C15P 122.0(11)
C17P C18P C16P 121.0(11)
C20P C19P C21P 118.7(10)
C20P C19P P2 121.5(10)
C21P C19P P2 119.7(9)
C19P C20P C22P 118.9(11)
C23P C21P C19P 118.5(11)
C24P C22P C20P 122.4(11)
C21P C23P C24P 123.7(12)
C22P C24P C23P 117.6(12)
C26P C25P C27P 120.5(10)
C26P C25P P3 118.5(8)
C27P C25P P3 121.0(9)
C25P C26P C28P 122.2(10)
C29P C27P C25P 117.3(11)
C30P C28P C26P 114.4(11)
C30P C29P C27P 121.3(10)
C29P C30P C28P 124.3(11)
C33P C31P C32P 117.2(10)
C33P C31P P1 123.6(9)
C32P C31P P1 119.2(9)
C34P C32P C31P 121.3(10)
C31P C33P C35P 122.1(10)
C32P C34P C36P 121.7(11)
C36P C35P C33P 118.5(11)
C35P C36P C34P 119.1(11)
C39P C37P C38P 122.0(11)
C39P C37P P4 117.0(9)
C38P C37P P4 121.0(11)
C37P C38P C40P 117.9(12)
C37P C39P C41P 114.7(11)
C42P C40P C38P 122.4(12)
C42P C41P C39P 126.4(12)
C40P C42P C41P 116.6(14)
C44P C43P C45P 121.5(5)
C44P C43P P3 118.5(8)
C45P C43P P3 120.1(8)
C43P C44P C48P 120.1(5)
C43P C45P C46P 119.0(5)
C47P C46P C45P 120.0(5)
C46P C47P C48P 120.2(5)
C47P C48P C44P 119.0(5)
O1S S1S O2S 120.0(5)
O1S S1S O3S 110.7(5)
O2S S1S O3S 111.6(5)
O1S S1S C1S 105.7(5)
O2S S1S C1S 104.9(5)
O3S S1S C1S 102.0(7)
F1S C1S F3S 107.3(11)
F1S C1S F2S 107.4(13)
F3S C1S F2S 106.3(12)
F1S C1S S1S 115.0(10)
F3S C1S S1S 110.7(10)
F2S C1S S1S 109.9(10)
O5S S2S O4S 118.1(5)
O5S S2S O6S 112.0(5)
O4S S2S O6S 114.0(5)
O5S S2S C2S 104.4(6)
O4S S2S C2S 102.4(5)
O6S S2S C2S 103.8(7)
F4S C2S F6S 109.5(12)
F4S C2S F5S 109.1(13)
F6S C2S F5S 105.5(12)
F4S C2S S2S 113.1(10)
F6S C2S S2S 110.5(11)
F5S C2S S2S 108.8(10)
N1M O1M O2M 34.4(12)
N1M O2M O1M 40.5(14)
O2M N1M O1M 105(2)
O2M N1M C1M 133(2)
O1M N1M C1M 116.7(19)
C1E O1E C3E 112.4(10)
O1E C1E C2E 108.9(10)
O1E C3E C4E 108.6(9)

loop_
_geom_bond_atom_site_label_1
_geom_bond_atom_site_label_2
_geom_bond_distance
Pd1 N3B 2.087(7)
Pd1 N3A 2.112(7)
Pd1 P4 2.289(3)
Pd1 P1 2.305(3)
Pd2 N1B 2.056(9)
Pd2 N1A 2.101(7)
Pd2 P2 2.294(3)
Pd2 P3 2.307(3)
Fe1 C20F 1.975(12)
Fe1 C15F 1.995(11)
Fe1 C16F 2.004(9)
Fe1 C13F 2.032(13)
Fe1 C17F 2.031(11)
Fe1 C11F 2.042(12)
Fe1 C12F 2.062(11)
Fe1 C18F 2.062(13)
Fe1 C19F 2.074(15)
Fe1 C14F 2.079(13)
Fe2 C1F 1.990(8)
Fe2 C9F 1.994(9)
Fe2 C2F 2.007(9)
Fe2 C10F 2.023(9)
Fe2 C3F 2.024(9)
Fe2 C8F 2.038(9)
Fe2 C5F 2.044(10)
Fe2 C4F 2.044(10)
Fe2 C6F 2.050(10)
Fe2 C7F 2.071(10)
P1 C1F 1.815(10)
P1 C1P 1.821(9)
P1 C31P 1.833(11)
P2 C16F 1.773(9)
P2 C19P 1.775(11)
P2 C13P 1.826(10)
P3 C43P 1.732(9)
P3 C11F 1.752(11)
P3 C25P 1.789(11)
P4 C9F 1.770(10)
P4 C7P 1.791(10)
P4 C37P 1.834(12)
N1A C2A 1.317(11)
N1A C1A 1.343(11)
N2A C15A 1.386(11)
N2A C13A 1.387(11)
N3A C26A 1.316(11)
N3A C25A 1.331(12)
N1B C1B 1.347(12)
N1B C2B 1.359(12)
N2B C15B 1.329(11)
N2B C13B 1.411(12)
N3B C26B 1.323(11)
N3B C25B 1.361(11)
C1A C3A 1.401(12)
C2A C4A 1.365(12)
C3A C5A 1.376(13)
C4A C5A 1.383(12)
C5A C6A 1.435(13)
C6A C7A 1.197(12)
C7A C8A 1.412(14)
C8A C10A 1.354(12)
C8A C9A 1.415(13)
C9A C11A 1.410(12)
C10A C12A 1.434(12)
C11A C13A 1.346(12)
C12A C13A 1.404(13)
C12A C14A 1.412(13)
C14A C16A 1.366(12)
C14A C15A 1.382(12)
C15A C17A 1.388(13)
C16A C18A 1.401(13)
C17A C19A 1.358(13)
C18A C20A 1.400(16)
C18A C19A 1.450(13)
C20A C21A 1.221(16)
C21A C22A 1.447(15)
C22A C23A 1.362(13)
C22A C24A 1.411(13)
C23A C25A 1.375(13)
C24A C26A 1.348(13)
C1B C3B 1.317(14)
C2B C4B 1.345(14)
C3B C5B 1.403(14)
C4B C5B 1.408(14)
C5B C6B 1.488(16)
C6B C7B 1.141(14)
C7B C8B 1.420(15)
C8B C10B 1.412(12)
C8B C9B 1.428(13)
C9B C11B 1.389(13)
C10B C12B 1.398(12)
C11B C13B 1.402(13)
C12B C13B 1.417(12)
C12B C14B 1.423(13)
C14B C17B 1.387(12)
C14B C15B 1.430(13)
C15B C16B 1.389(13)
C16B C18B 1.398(13)
C17B C19B 1.431(12)
C18B C19B 1.367(12)
C19B C20B 1.395(13)
C20B C21B 1.216(14)
C21B C22B 1.436(15)
C22B C23B 1.346(14)
C22B C24B 1.380(12)
C23B C25B 1.388(13)
C24B C26B 1.393(12)
C1F C5F 1.414(13)
C1F C2F 1.481(13)
C2F C3F 1.412(13)
C3F C4F 1.373(13)
C4F C5F 1.420(13)
C6F C7F 1.428(14)
C6F C10F 1.441(13)
C7F C8F 1.416(14)
C8F C9F 1.429(13)
C9F C10F 1.451(13)
C11F C12F 1.445(14)
C11F C13F 1.470(14)
C12F C15F 1.476(15)
C13F C14F 1.414(15)
C14F C15F 1.418(17)
C16F C20F 1.368(13)
C16F C17F 1.437(13)
C17F C18F 1.489(15)
C18F C19F 1.385(16)
C19F C20F 1.420(15)
C1P C3P 1.352(12)
C1P C2P 1.424(13)
C2P C4P 1.386(13)
C3P C5P 1.422(13)
C4P C6P 1.352(13)
C5P C6P 1.398(14)
C7P C9P 1.371(16)
C7P C8P 1.406(14)
C8P C10P 1.418(16)
C9P C11P 1.425(15)
C10P C12P 1.424(19)
C11P C12P 1.314(18)
C13P C15P 1.421(12)
C13P C14P 1.428(13)
C14P C16P 1.370(14)
C15P C17P 1.383(13)
C16P C18P 1.482(17)
C17P C18P 1.313(15)
C19P C20P 1.400(14)
C19P C21P 1.410(13)
C20P C22P 1.449(15)
C21P C23P 1.374(14)
C22P C24P 1.306(15)
C23P C24P 1.409(15)
C25P C26P 1.358(14)
C25P C27P 1.410(13)
C26P C28P 1.468(15)
C27P C29P 1.408(16)
C28P C30P 1.369(15)
C29P C30P 1.352(15)
C31P C33P 1.338(13)
C31P C32P 1.379(13)
C32P C34P 1.328(13)
C33P C35P 1.410(14)
C34P C36P 1.366(14)
C35P C36P 1.342(14)
C37P C39P 1.403(15)
C37P C38P 1.403(15)
C38P C40P 1.449(17)
C39P C41P 1.428(15)
C40P C42P 1.353(17)
C41P C42P 1.373(16)
C43P C44P 1.506(11)
C43P C45P 1.516(8)
C44P C48P 1.544(8)
C45P C46P 1.551(8)
C46P C47P 1.520(8)
C47P C48P 1.540(8)
S1S O1S 1.379(7)
S1S O2S 1.406(6)
S1S O3S 1.542(8)
S1S C1S 1.780(12)
F1S C1S 1.305(11)
F2S C1S 1.389(18)
F3S C1S 1.341(12)
S2S O5S 1.416(7)
S2S O4S 1.416(7)
S2S O6S 1.524(8)
S2S C2S 1.758(14)
F4S C2S 1.312(14)
F5S C2S 1.380(13)
F6S C2S 1.341(14)
O1M N1M 1.26(2)
O1M O2M 1.87(2)
O2M N1M 1.096(18)
N1M C1M 1.48(2)
O1E C1E 1.492(9)
O1E C3E 1.501(9)
C1E C2E 1.554(10)
C3E C4E 1.568(10)
